data_4313236
loop_
_publ_author_name
'Sumit Bhaduri'
'Anastasios J. Tasiopoulos'
'Milissa A. Bolcar'
'Khalil A. Abboud'
'William E. Streib'
'George Christou'

_publ_section_title
;
 Symmetric and Asymmetric Dinuclear Manganese(IV) Complexes Possessing a
 [MnIV2(\m-O)2(\m-O2CMe)]3+ Core and Terminal Cl-Ligands
;
_journal_name_full 'Inorganic Chemistry'
_journal_page_first 1483
_journal_page_last 1492
_journal_paper_doi 10.1021/ic020570v
_journal_volume 42
_journal_year 2003
_chemical_formula_sum 'C22 H23 Cl Mn2 N6 O12'
_chemical_formula_weight 708.787
_space_group_IT_number 2
_symmetry_cell_setting triclinic
_symmetry_space_group_name_Hall '-P 1'
_symmetry_space_group_name_H-M 'P -1'
_audit_creation_method 'minor manual editing of SDT2CIF v. 1.2 BETA  output'
_cell_angle_alpha 108.236(9)
_cell_angle_beta 105.846(10)
_cell_angle_gamma 106.568(9)
_cell_formula_units_Z 2
_cell_length_a 11.907(2)
_cell_length_b 12.376(2)
_cell_length_c 10.9856(18)
_cell_measurement_temperature 103
_cell_volume 1352.0(4)
_computing_cell_refinement 'XTEL, local package'
_computing_data_collection 'NPS, local program'
_computing_data_reduction 'XTEL, local package'
_computing_molecular_graphics 'XTEL, local package'
_computing_publication_material 'XTEL, local package'
_computing_structure_refinement 'XTEL, local package'
_computing_structure_solution MULTAN78
_diffrn_ambient_temperature 103
_diffrn_measurement_device_type 'refurbished Picker diffractometer'
_diffrn_measurement_method '\q/2\q scans'
_diffrn_radiation_monochromator graphite
_diffrn_radiation_type 'Mo K\a'
_diffrn_radiation_wavelength 0.71069
_exptl_absorpt_coefficient_mu 1.108
_exptl_absorpt_correction_type none
_exptl_absorpt_process_details none
_exptl_crystal_colour black
_exptl_crystal_density_diffrn 1.741
_exptl_crystal_density_method 'not measured'
_exptl_crystal_description block
_exptl_crystal_F_000 720
_exptl_crystal_size_max 0.3
_exptl_crystal_size_mid 0.2
_exptl_crystal_size_min 0.2
_refine_ls_abs_structure_details none
_refine_ls_extinction_coef -0.1863E-6
_refine_ls_extinction_expression
;
Larson, A. C. (1967).  Acta Cryst. 23, p. 664.  Eq. (3)
;
_refine_ls_extinction_method Zachariasen
_refine_ls_matrix_type full
_refine_ls_structure_factor_coef F
_refine_ls_weighting_details w^-1^=\s^2^(F)+(.07F)^2^
_refine_ls_weighting_scheme calc
_cod_data_source_file ic020570v_2.cif
_cod_data_source_block MSC93197=Compound2
_cod_original_formula_sum 'C22 H23 Cl1 Mn2 N6 O12'
_cod_database_code 4313236

loop_
_symmetry_equiv_pos_as_xyz
x,y,z
-x,-y,-z

loop_
_atom_site_label
_atom_site_type_symbol
_atom_site_fract_x
_atom_site_fract_y
_atom_site_fract_z
_atom_site_U_iso_or_equiv
_atom_site_adp_type
_atom_site_occupancy
_atom_site_disorder_group
_atom_site_disorder_assembly
MN1 MN 0.3248 0.6189 0.2871 0.0132 Uani 1 0 .
MN2 MN 0.1048 0.4664 0.2691 0.0133 Uani 1 0 .
O3 O 0.2713 0.4808 0.3146 0.0153 Uani 1 0 .
O4 O 0.157 0.58 0.2031 0.0158 Uani 1 0 .
O5 O 0.506 0.6583 0.3827 0.0198 Uani 1 0 .
CL6 CL -0.0949 0.4612 0.2158 0.0191 Uani 1 0 .
O7 O 0.3313 0.7265 0.4638 0.0167 Uani 1 0 .
C8 C 0.2513 0.6935 0.5157 0.0171 Uani 1 0 .
O9 O 0.1537 0.5902 0.4554 0.0161 Uani 1 0 .
C10 C 0.2722 0.7808 0.6571 0.0225 Uani 1 0 .
N11 N 0.3754 0.7623 0.2305 0.014 Uani 1 0 .
C12 C 0.3912 0.8796 0.3027 0.0181 Uani 1 0 .
C13 C 0.423 0.9699 0.2547 0.0221 Uani 1 0 .
C14 C 0.4387 0.9388 0.1302 0.0258 Uani 1 0 .
C15 C 0.4223 0.8181 0.0553 0.0213 Uani 1 0 .
C16 C 0.3899 0.7311 0.1073 0.0161 Uani 1 0 .
C17 C 0.3665 0.5991 0.0367 0.0158 Uani 1 0 .
C18 C 0.3736 0.5449 -0.0905 0.0177 Uani 1 0 .
C19 C 0.3455 0.4195 0.8525 0.0208 Uani 1 0 .
C20 C 0.3145 0.3496 0.9246 0.0203 Uani 1 0 .
C21 C 0.3101 0.4075 0.0514 0.0172 Uani 1 0 .
N22 N 0.3351 0.5298 0.1061 0.015 Uani 1 0 .
N23 N 0.0323 0.3195 0.0849 0.0146 Uani 1 0 .
C24 C 0.014 0.3285 0.9623 0.019 Uani 1 0 .
C25 C 0.9482 0.2243 0.8368 0.021 Uani 1 0 .
C26 C 0.8994 0.1084 0.8355 0.0242 Uani 1 0 .
C27 C 0.9183 0.0996 0.962 0.0208 Uani 1 0 .
C28 C 0.9844 0.2058 0.0848 0.0174 Uani 1 0 .
C29 C 0.0058 0.2085 0.225 0.0179 Uani 1 0 .
C30 C 0.9713 0.1048 0.2509 0.0251 Uani 1 0 .
C31 C -0.001 0.1203 0.3881 0.0289 Uani 1 0 .
C32 C 0.059 0.2377 0.4943 0.0244 Uani 1 0 .
C33 C 0.0885 0.3395 0.4633 0.0204 Uani 1 0 .
N34 N 0.0628 0.3252 0.331 0.0166 Uani 1 0 .
N35 N 0.7249 0.9335 0.4523 0.0219 Uani 1 0 .
O36 O 0.7185 0.8646 0.3409 0.0529 Uani 1 0 .
O37 O 0.6615 0.8889 0.5142 0.0297 Uani 1 0 .
O38 O 0.7943 1.0467 0.5088 0.0343 Uani 1 0 .
N39 N 0.3499 0.1911 0.146 0.0425 Uani 1 0 .
O40 O 0.4656 0.2501 0.2062 0.0326 Uani 1 0 .
O41 O 0.2752 0.2051 0.2022 0.0654 Uani 1 0 .
O42 O 0.3052 0.1128 0.018 0.056 Uani 1 0 .
O43 O 0.5935 0.4936 0.4112 0.0279 Uani 1 0 .
H1 H 0.5583 0.7304 0.4237 0.0623 Uiso 1 0 .
H2 H 0.5235 0.6117 0.3893 0.0645 Uiso 1 0 .
H3 H 0.3591 0.7989 0.7152 0.0519 Uiso 1 0 .
H4 H 0.2584 0.8457 0.6473 0.04 Uiso 1 0 .
H5 H 0.2171 0.7448 0.6869 0.0259 Uiso 1 0 .
H6 H 0.3795 0.9004 0.3892 0.034 Uiso 1 0 .
H7 H 0.4338 1.0525 0.3086 0.0286 Uiso 1 0 .
H8 H 0.456 0.9975 0.0978 0.016 Uiso 1 0 .
H9 H 0.4358 0.7984 0.9774 0.0232 Uiso 1 0 .
H10 H 0.3989 0.5916 0.8677 0.0212 Uiso 1 0 .
H11 H 0.3471 0.3856 -0.2337 0.0202 Uiso 1 0 .
H12 H 0.2946 0.2638 -0.1139 0.0261 Uiso 1 0 .
H13 H 0.2949 0.3694 0.1083 0.0293 Uiso 1 0 .
H14 H 0.0494 0.4025 0.9685 0.0333 Uiso 1 0 .
H15 H -0.0641 0.2319 -0.2381 0.0187 Uiso 1 0 .
H16 H 0.8476 0.034 0.7448 0.0222 Uiso 1 0 .
H17 H 0.8869 0.0274 0.9626 0.0281 Uiso 1 0 .
H18 H 0.9255 0.0271 0.1734 0.0268 Uiso 1 0 .
H19 H 0.9754 0.0578 0.4037 0.0603 Uiso 1 0 .
H20 H 0.0804 0.2528 0.5882 0.0205 Uiso 1 0 .
H21 H 0.1324 0.417 0.5294 0.0068 Uiso 1 0 .
H22 H 0.5431 0.4112 0.354 0.0735 Uiso 1 0 .
H23 H 0.6257 0.4978 0.4915 0.056 Uiso 1 0 .

loop_
_atom_site_aniso_label
_atom_site_aniso_U_11
_atom_site_aniso_U_22
_atom_site_aniso_U_33
_atom_site_aniso_U_12
_atom_site_aniso_U_13
_atom_site_aniso_U_23
MN1 0.0163 0.0125 0.0133 0.0068 0.0078 0.0058
MN2 0.0153 0.0134 0.0127 0.0064 0.0065 0.0059
O3 0.0195 0.0126 0.016 0.0076 0.007 0.0078
O4 0.0205 0.0135 0.0157 0.0077 0.0091 0.0066
O5 0.0178 0.0168 0.0236 0.0068 0.0065 0.0086
CL6 0.0158 0.0227 0.021 0.0094 0.0085 0.0093
O7 0.0181 0.0142 0.0181 0.0055 0.0088 0.0066
C8 0.0182 0.0189 0.0192 0.0121 0.0069 0.0105
O9 0.0194 0.0164 0.0132 0.0067 0.0091 0.0055
C10 0.0258 0.0226 0.0244 0.0103 0.0169 0.0098
N11 0.0131 0.0151 0.0144 0.0062 0.007 0.005
C12 0.0185 0.0188 0.0175 0.0068 0.0096 0.007
C13 0.0269 0.0119 0.0251 0.0065 0.0115 0.005
C14 0.0353 0.0161 0.0283 0.0071 0.0151 0.0133
C15 0.0265 0.023 0.0169 0.0091 0.011 0.0105
C16 0.0136 0.017 0.0154 0.0054 0.0057 0.005
C17 0.0116 0.0154 0.0187 0.0058 0.0036 0.0073
C18 0.0143 0.0226 0.0162 0.006 0.0061 0.0096
C19 0.0181 0.0277 0.0141 0.0119 0.006 0.0036
C20 0.0204 0.0174 0.0243 0.0108 0.0114 0.0051
C21 0.0153 0.015 0.0218 0.0063 0.0074 0.0082
N22 0.0175 0.0154 0.015 0.0087 0.0081 0.0066
N23 0.0168 0.0154 0.0163 0.0101 0.0083 0.0077
C24 0.0188 0.0177 0.0213 0.009 0.0077 0.008
C25 0.0241 0.0278 0.0182 0.0166 0.0094 0.0117
C26 0.025 0.0213 0.0229 0.0121 0.0083 0.0038
C27 0.0242 0.0124 0.0251 0.0069 0.0112 0.0064
C28 0.0193 0.0175 0.0226 0.0124 0.0112 0.0104
C29 0.0207 0.0154 0.0246 0.0116 0.014 0.0089
C30 0.0353 0.0173 0.0301 0.0137 0.0198 0.0105
C31 0.0395 0.0281 0.0375 0.0202 0.024 0.023
C32 0.0278 0.0318 0.0232 0.0142 0.0142 0.0178
C33 0.0206 0.021 0.0181 0.0063 0.0085 0.0077
N34 0.0157 0.0175 0.0191 0.007 0.0082 0.0095
N35 0.0254 0.0184 0.0202 0.01 0.008 0.006
O36 0.0904 0.0258 0.0387 0.0096 0.0478 0.0025
O37 0.0367 0.0188 0.0288 0.0027 0.0211 0.0051
O38 0.046 0.017 0.0287 0.001 0.0158 0.0059
N39 0.0528 0.0374 0.0573 0.0238 0.0252 0.0366
O40 0.0249 0.0299 0.0415 0.0082 0.0138 0.0153
O41 0.067 0.0448 0.1314 0.0389 0.074 0.0501
O42 0.0522 0.0518 0.0478 0.0031 0.0098 0.0266
O43 0.0344 0.0313 0.027 0.0185 0.014 0.0171

loop_
_atom_type_symbol
_atom_type_description
_atom_type_scat_dispersion_real
_atom_type_scat_dispersion_imag
_atom_type_scat_source
MN Mn 0.295 0.729 'International Tables Vol. IV (1974) Table 2.2B'
CL Cl 0.132 0.159 'International Tables Vol. IV (1974) Table 2.2B'
O O 0.008 0.006 'International Tables Vol. IV (1974) Table 2.2B'
N N 0.004 0.003 'International Tables Vol. IV (1974) Table 2.2B'
C C 0.002 0.002 'International Tables Vol. IV (1974) Table 2.2B'
H H 0 0 'International Tables Vol. IV (1974) Table 2.2B'
